data_4507707
loop_
_publ_author_name
'Tang, Kuanzhen'
'Yun, Ruirui'
'Lu, Zhiyong'
'Du, Liting'
'Zhang, Mingxing'
'Wang, Qian'
'Liu, Huiyan'

_publ_section_title
;
 High CO2/N2Selectivity and H2Adsorption of a Novel Porous Yttrium
 Metal--Organic Framework Based
 onN,N&#x2032;,N&#x2033;-Tris(isophthalyl)-1,3,5-benzenetricarboxamide
;
_journal_issue 4
_journal_name_full 'Crystal Growth &amp; Design'
_journal_page_first 1382
_journal_paper_doi 10.1021/cg400096e
_journal_volume 13
_journal_year 2013
_chemical_formula_moiety 'C33 H19 N3 O17 Y2'
_chemical_formula_sum 'C33 H19 N3 O17 Y2'
_chemical_formula_weight 903.30
_chemical_name_systematic
; 
 ? 
;
_space_group_IT_number 19
_symmetry_cell_setting orthorhombic
_symmetry_space_group_name_Hall 'P 2ac 2ab'
_symmetry_space_group_name_H-M 'P 21 21 21'
_atom_sites_solution_hydrogens geom
_atom_sites_solution_primary direct
_atom_sites_solution_secondary difmap
_audit_creation_method SHELXL-97
_cell_angle_alpha 90.00
_cell_angle_beta 90.00
_cell_angle_gamma 90.00
_cell_formula_units_Z 4
_cell_length_a 14.4590(15)
_cell_length_b 20.2430(10)
_cell_length_c 21.109(2)
_cell_measurement_reflns_used 6269
_cell_measurement_temperature 293(2)
_cell_measurement_theta_max 23.05
_cell_measurement_theta_min 2.18
_cell_volume 6178.5(9)
_computing_cell_refinement 'Bruker SMART'
_computing_data_collection 'Bruker SMART'
_computing_data_reduction 'Bruker SAINT'
_computing_molecular_graphics 'Bruker SHELXTL'
_computing_publication_material 'Bruker SHELXTL'
_computing_structure_refinement 'SHELXL-97 (Sheldrick, 1997)'
_computing_structure_solution 'SHELXS-97 (Sheldrick, 1990)'
_diffrn_ambient_temperature 293(2)
_diffrn_measured_fraction_theta_full 1.000
_diffrn_measured_fraction_theta_max 1.000
_diffrn_measurement_device_type 'BRUKER SMART APEXII CCD'
_diffrn_measurement_method 'omega scans'
_diffrn_radiation_monochromator graphite
_diffrn_radiation_source 'fine-focus sealed tube'
_diffrn_radiation_type MoK\a
_diffrn_radiation_wavelength 0.71073
_diffrn_reflns_av_R_equivalents 0.4486
_diffrn_reflns_av_sigmaI/netI 0.2726
_diffrn_reflns_limit_h_max 13
_diffrn_reflns_limit_h_min -17
_diffrn_reflns_limit_k_max 24
_diffrn_reflns_limit_k_min -24
_diffrn_reflns_limit_l_max 25
_diffrn_reflns_limit_l_min -25
_diffrn_reflns_number 47072
_diffrn_reflns_theta_full 25.02
_diffrn_reflns_theta_max 25.02
_diffrn_reflns_theta_min 1.39
_exptl_absorpt_coefficient_mu 1.916
_exptl_absorpt_correction_T_max 0.810
_exptl_absorpt_correction_T_min 0.530
_exptl_absorpt_correction_type multi-scan
_exptl_absorpt_process_details sadabs
_exptl_crystal_colour colorless
_exptl_crystal_density_diffrn 0.971
_exptl_crystal_density_method 'not measured'
_exptl_crystal_description acicular
_exptl_crystal_F_000 1792
_exptl_crystal_size_max 0.35
_exptl_crystal_size_mid 0.28
_exptl_crystal_size_min 0.11
_platon_squeeze_details
;
;
_refine_diff_density_max 1.632
_refine_diff_density_min -1.287
_refine_diff_density_rms 0.147
_refine_ls_abs_structure_details 'Flack H D (1983), Acta Cryst. A39, 876-881'
_refine_ls_abs_structure_Flack 0.734(11)
_refine_ls_extinction_method none
_refine_ls_goodness_of_fit_ref 0.778
_refine_ls_hydrogen_treatment mixed
_refine_ls_matrix_type full
_refine_ls_number_parameters 467
_refine_ls_number_reflns 10895
_refine_ls_number_restraints 212
_refine_ls_restrained_S_all 0.775
_refine_ls_R_factor_all 0.1096
_refine_ls_R_factor_gt 0.0927
_refine_ls_shift/su_max 0.004
_refine_ls_shift/su_mean 0.001
_refine_ls_structure_factor_coef Fsqd
_refine_ls_weighting_details 'calc w=1/[\s^2^(Fo^2^)+(0.1310P)^2^+0.0000P] where P=(Fo^2^+2Fc^2^)/3'
_refine_ls_weighting_scheme calc
_refine_ls_wR_factor_gt 0.2280
_refine_ls_wR_factor_ref 0.2422
_reflns_number_gt 7264
_reflns_number_total 10896
_reflns_threshold_expression >2sigma(I)
_cod_data_source_file cg400096e_si_002.cif
_cod_data_source_block y
_cod_depositor_comments
;
The following automatic conversions were performed:

'_symmetry_cell_setting' value 'Orthorhombic' changed to
'orthorhombic' according to
/home/saulius/struct/CIF-dictionaries/cif_core.dic dictionary named
'cif_core.dic' version 2.4.2 from 2011-04-26.

Automatic conversion script
Id: cif_fix_values 1891 2012-01-12 08:04:46Z andrius 
;
_cod_database_code 4507707

loop_
_symmetry_equiv_pos_as_xyz
'x, y, z'
'-x+1/2, -y, z+1/2'
'x+1/2, -y+1/2, -z'
'-x, y+1/2, -z+1/2'

loop_
_atom_site_label
_atom_site_type_symbol
_atom_site_fract_x
_atom_site_fract_y
_atom_site_fract_z
_atom_site_U_iso_or_equiv
_atom_site_adp_type
_atom_site_occupancy
_atom_site_symmetry_multiplicity
_atom_site_calc_flag
_atom_site_refinement_flags
Y1 Y -0.05131(5) -0.18107(4) 0.09695(4) 0.0224(2) Uani 1 1 d .
Y2 Y 0.19789(5) -0.34888(4) 0.06614(4) 0.0226(2) Uani 1 1 d .
N1 N 0.3264(6) 0.0396(4) 0.0475(4) 0.043(2) Uani 1 1 d .
H1A H 0.3058 0.0535 0.0833 0.052 Uiso 1 1 calc R
N2 N 0.4267(6) 0.2000(4) 0.2247(3) 0.041(2) Uani 1 1 d .
H2A H 0.4435 0.1619 0.2108 0.050 Uiso 1 1 calc R
N3 N 0.3745(7) 0.3218(4) -0.0913(4) 0.054(3) Uani 1 1 d .
H3A H 0.3503 0.2850 -0.1031 0.064 Uiso 1 1 calc R
O1 O 0.0952(4) -0.1462(4) 0.0811(3) 0.0420(17) Uani 1 1 d .
O2 O 0.1795(4) -0.2394(3) 0.0703(3) 0.0346(15) Uani 1 1 d .
O3 O 0.4653(4) -0.2137(3) -0.0649(4) 0.0440(17) Uani 1 1 d .
O4 O 0.5504(5) -0.1268(3) -0.0416(3) 0.0406(16) Uani 1 1 d .
O5 O 0.3792(8) 0.0684(4) -0.0457(4) 0.071(3) Uani 1 1 d .
O6 O 0.6547(4) 0.1679(3) 0.4023(3) 0.0386(16) Uani 1 1 d .
O7 O 0.5695(4) 0.1734(3) 0.4906(3) 0.0363(16) Uani 1 1 d .
O8 O 0.2848(4) 0.3190(4) 0.4659(3) 0.0427(17) Uani 1 1 d .
O9 O 0.1985(4) 0.2913(3) 0.3820(3) 0.0379(16) Uani 1 1 d .
O10 O 0.3792(7) 0.3044(4) 0.1999(4) 0.066(2) Uani 1 1 d U
O11 O 0.3221(5) 0.4324(3) -0.3545(3) 0.0387(12) Uani 1 1 d .
O12 O 0.3527(5) 0.3289(3) -0.3295(3) 0.0387(12) Uani 1 1 d .
O13 O 0.4295(5) 0.6040(3) -0.1818(3) 0.0355(17) Uani 1 1 d .
O14 O 0.3944(5) 0.5716(3) -0.0837(3) 0.0410(17) Uani 1 1 d .
O15 O 0.4658(8) 0.3722(5) -0.0179(4) 0.087(3) Uani 1 1 d U
O16 O 0.0066(6) -0.2361(3) 0.1872(3) 0.0458(18) Uani 1 1 d .
O17 O 0.2576(5) -0.4429(3) 0.0143(3) 0.0481(19) Uani 1 1 d .
C1 C 0.1692(6) -0.1767(4) 0.0674(4) 0.0272(18) Uani 1 1 d U
C2 C 0.2493(3) -0.1358(2) 0.0446(3) 0.0282(17) Uani 1 1 d GU
C3 C 0.3226(4) -0.16552(18) 0.0129(3) 0.0299(18) Uani 1 1 d GU
H3 H 0.3221 -0.2108 0.0056 0.036 Uiso 1 1 calc R
C4 C 0.3967(3) -0.1275(3) -0.0079(3) 0.0324(18) Uani 1 1 d GU
C6 C 0.3974(3) -0.0598(2) 0.0030(3) 0.036(2) Uani 1 1 d GU
H6 H 0.4470 -0.0343 -0.0110 0.043 Uiso 1 1 calc R
C7 C 0.3241(4) -0.03008(19) 0.0347(3) 0.035(2) Uani 1 1 d GU
C8 C 0.2501(3) -0.0681(2) 0.0555(3) 0.0330(19) Uani 1 1 d GU
H8 H 0.2010 -0.0482 0.0767 0.040 Uiso 1 1 calc R
C5 C 0.4755(6) -0.1573(4) -0.0407(4) 0.0289(19) Uani 1 1 d U
C9 C 0.3591(7) 0.0840(4) 0.0061(4) 0.032(2) Uani 1 1 d U
C10 C 0.3709(7) 0.1518(4) 0.0316(4) 0.0323(18) Uani 1 1 d U
C11 C 0.3776(7) 0.2033(4) -0.0132(4) 0.036(2) Uani 1 1 d U
H11 H 0.3662 0.1946 -0.0558 0.044 Uiso 1 1 calc R
C12 C 0.4002(9) 0.2649(5) 0.0051(5) 0.047(2) Uani 1 1 d U
C13 C 0.4048(8) 0.2792(5) 0.0723(4) 0.044(2) Uani 1 1 d U
H13 H 0.4146 0.3223 0.0860 0.053 Uiso 1 1 calc R
C14 C 0.3947(8) 0.2297(4) 0.1156(4) 0.037(2) Uani 1 1 d U
C15 C 0.3809(7) 0.1644(4) 0.0949(4) 0.0345(19) Uani 1 1 d U
H15A H 0.3786 0.1300 0.1241 0.041 Uiso 1 1 calc R
C16 C 0.4020(8) 0.2465(5) 0.1835(4) 0.042(2) Uani 1 1 d U
C17 C 0.4259(7) 0.2115(5) 0.2918(4) 0.037(2) Uani 1 1 d U
C18 C 0.5005(7) 0.1905(5) 0.3269(4) 0.036(2) Uani 1 1 d U
H18 H 0.5502 0.1694 0.3075 0.043 Uiso 1 1 calc R
C19 C 0.5000(6) 0.2019(5) 0.3935(4) 0.0350(19) Uani 1 1 d DU
C20 C 0.5819(6) 0.1774(5) 0.4311(5) 0.035(2) Uani 1 1 d DU
C21 C 0.4267(6) 0.2325(4) 0.4197(4) 0.0281(18) Uani 1 1 d U
H21 H 0.4266 0.2399 0.4632 0.034 Uiso 1 1 calc R
C22 C 0.3531(6) 0.2529(4) 0.3850(4) 0.0288(18) Uani 1 1 d U
C23 C 0.2723(6) 0.2915(4) 0.4124(4) 0.0267(19) Uani 1 1 d U
C24 C 0.3538(7) 0.2421(5) 0.3187(4) 0.034(2) Uani 1 1 d U
H24 H 0.3043 0.2561 0.2939 0.040 Uiso 1 1 calc R
C25 C 0.4082(10) 0.3239(5) -0.0345(5) 0.061(3) Uani 1 1 d U
C26 C 0.3733(6) 0.3760(2) -0.1374(2) 0.040(2) Uani 1 1 d GDU
C27 C 0.3620(5) 0.35978(19) -0.2009(2) 0.041(2) Uani 1 1 d GDU
H27 H 0.3545 0.3159 -0.2129 0.050 Uiso 1 1 calc R
C28 C 0.3619(5) 0.4092(2) -0.24664(19) 0.0324(18) Uani 1 1 d GU
C30 C 0.3731(5) 0.4748(2) -0.2288(2) 0.037(2) Uani 1 1 d GU
H30 H 0.3731 0.5079 -0.2594 0.044 Uiso 1 1 calc R
C31 C 0.3845(5) 0.4910(2) -0.1653(2) 0.0341(19) Uani 1 1 d GU
C32 C 0.3845(5) 0.4416(3) -0.11959(18) 0.041(2) Uani 1 1 d GU
H32 H 0.3921 0.4524 -0.0771 0.050 Uiso 1 1 calc R
C29 C 0.3424(7) 0.3903(4) -0.3128(4) 0.034(2) Uani 1 1 d U
C33 C 0.4034(7) 0.5588(5) -0.1422(4) 0.032(2) Uani 1 1 d U

loop_
_atom_site_aniso_label
_atom_site_aniso_U_11
_atom_site_aniso_U_22
_atom_site_aniso_U_33
_atom_site_aniso_U_23
_atom_site_aniso_U_13
_atom_site_aniso_U_12
Y1 0.0258(4) 0.0171(4) 0.0243(4) -0.0023(3) 0.0025(4) -0.0001(4)
Y2 0.0256(4) 0.0202(4) 0.0220(4) 0.0012(3) 0.0002(4) -0.0028(4)
N1 0.051(5) 0.017(4) 0.061(6) -0.005(4) 0.030(4) 0.005(4)
N2 0.060(5) 0.051(5) 0.013(4) -0.005(3) -0.012(4) 0.034(4)
N3 0.110(8) 0.021(4) 0.030(5) 0.009(3) -0.027(5) -0.009(5)
O1 0.028(3) 0.040(4) 0.059(5) -0.003(3) 0.016(3) -0.011(3)
O2 0.042(4) 0.015(3) 0.046(4) 0.003(3) 0.007(3) -0.008(3)
O3 0.041(4) 0.016(3) 0.074(5) -0.007(3) 0.014(4) -0.003(3)
O4 0.035(3) 0.028(4) 0.059(5) -0.006(3) 0.000(4) -0.004(3)
O5 0.137(9) 0.029(4) 0.046(5) -0.002(3) 0.003(5) 0.002(5)
O6 0.022(3) 0.058(5) 0.036(4) -0.008(3) -0.003(3) 0.014(3)
O7 0.040(4) 0.056(4) 0.013(3) 0.007(3) -0.009(3) 0.003(3)
O8 0.037(4) 0.053(4) 0.038(4) -0.003(3) 0.006(3) 0.018(4)
O9 0.022(3) 0.059(4) 0.033(4) -0.002(3) -0.005(3) 0.018(3)
O10 0.115(6) 0.045(5) 0.038(4) -0.003(3) -0.004(4) 0.003(5)
O11 0.074(3) 0.013(2) 0.028(2) -0.0085(17) -0.014(2) 0.004(2)
O12 0.074(3) 0.013(2) 0.028(2) -0.0085(17) -0.014(2) 0.004(2)
O13 0.071(5) 0.012(3) 0.024(3) -0.001(2) 0.004(3) -0.007(3)
O14 0.071(5) 0.012(3) 0.040(4) 0.000(2) -0.004(4) 0.002(3)
O15 0.121(7) 0.074(6) 0.066(5) 0.011(4) -0.023(5) -0.021(5)
O16 0.070(5) 0.040(4) 0.027(4) 0.008(3) -0.001(4) 0.003(4)
O17 0.063(5) 0.032(4) 0.049(5) -0.014(3) 0.007(4) 0.000(4)
C1 0.027(4) 0.021(4) 0.033(4) -0.011(4) 0.001(4) 0.002(4)
C2 0.033(4) 0.010(3) 0.042(4) -0.003(3) -0.002(4) -0.003(3)
C3 0.030(4) 0.011(4) 0.049(5) 0.004(3) -0.001(4) -0.002(3)
C4 0.031(4) 0.021(4) 0.045(4) -0.001(3) -0.002(4) 0.006(3)
C6 0.035(4) 0.022(4) 0.052(5) -0.004(4) 0.012(4) -0.001(4)
C7 0.042(5) 0.019(4) 0.045(5) -0.005(3) 0.011(4) -0.001(4)
C8 0.041(4) 0.013(4) 0.045(5) -0.002(3) 0.007(4) -0.002(4)
C5 0.028(4) 0.022(4) 0.037(5) 0.007(4) 0.001(4) 0.003(4)
C9 0.053(5) 0.020(4) 0.022(4) -0.001(3) 0.011(4) 0.004(4)
C10 0.058(4) 0.012(3) 0.027(4) 0.001(3) 0.000(4) -0.004(4)
C11 0.069(5) 0.018(4) 0.021(4) 0.004(3) 0.002(4) -0.009(4)
C12 0.090(5) 0.021(4) 0.032(4) 0.008(3) -0.011(4) -0.017(4)
C13 0.083(5) 0.026(4) 0.024(4) 0.002(3) -0.021(4) -0.014(4)
C14 0.071(5) 0.023(4) 0.019(4) -0.003(3) -0.009(4) -0.004(4)
C15 0.062(5) 0.019(4) 0.022(4) 0.003(3) 0.000(4) -0.004(4)
C16 0.074(6) 0.028(5) 0.025(5) 0.000(4) 0.004(5) -0.004(5)
C17 0.046(5) 0.045(5) 0.022(4) -0.002(4) -0.005(4) 0.008(4)
C18 0.038(4) 0.038(5) 0.030(4) -0.001(3) 0.000(4) 0.012(4)
C19 0.037(4) 0.032(4) 0.036(4) 0.000(3) -0.006(4) -0.001(4)
C20 0.041(5) 0.022(4) 0.042(5) 0.000(4) -0.012(4) -0.001(4)
C21 0.033(4) 0.027(4) 0.025(4) -0.001(3) -0.002(3) 0.006(3)
C22 0.033(4) 0.031(4) 0.022(4) 0.001(3) 0.002(3) 0.006(4)
C23 0.034(4) 0.026(4) 0.021(4) -0.006(3) -0.002(4) 0.000(4)
C24 0.041(4) 0.037(5) 0.023(4) 0.001(3) 0.000(4) 0.007(4)
C25 0.112(8) 0.027(5) 0.045(6) 0.007(4) -0.022(6) -0.025(6)
C26 0.080(6) 0.018(4) 0.022(4) 0.005(3) -0.006(4) -0.014(4)
C27 0.071(5) 0.023(4) 0.031(4) 0.001(3) -0.009(4) -0.008(4)
C28 0.055(4) 0.015(4) 0.027(4) -0.003(3) -0.008(4) 0.005(4)
C30 0.063(5) 0.017(4) 0.031(4) -0.007(3) -0.011(4) 0.004(4)
C31 0.062(5) 0.024(4) 0.017(4) -0.005(3) -0.006(4) 0.000(4)
C32 0.074(5) 0.021(4) 0.029(4) -0.006(3) -0.011(4) -0.013(4)
C29 0.050(5) 0.022(4) 0.031(5) 0.000(3) -0.010(4) 0.006(4)
C33 0.053(5) 0.026(4) 0.019(4) -0.007(3) 0.005(4) 0.001(4)

loop_
_atom_type_symbol
_atom_type_description
_atom_type_scat_dispersion_real
_atom_type_scat_dispersion_imag
_atom_type_scat_source
C C 0.0033 0.0016 'International Tables Vol C Tables 4.2.6.8 and 6.1.1.4'
H H 0.0000 0.0000 'International Tables Vol C Tables 4.2.6.8 and 6.1.1.4'
N N 0.0061 0.0033 'International Tables Vol C Tables 4.2.6.8 and 6.1.1.4'
O O 0.0106 0.0060 'International Tables Vol C Tables 4.2.6.8 and 6.1.1.4'
Y Y -2.7962 3.5667 'International Tables Vol C Tables 4.2.6.8 and 6.1.1.4'

loop_
_geom_angle_atom_site_label_1
_geom_angle_atom_site_label_2
_geom_angle_atom_site_label_3
_geom_angle
_geom_angle_site_symmetry_1
_geom_angle_site_symmetry_3
O3 Y1 O9 85.7(2) 3_445 4_545
O3 Y1 O1 98.7(2) 3_445 .
O9 Y1 O1 175.4(3) 4_545 .
O3 Y1 O7 77.3(3) 3_445 2_554
O9 Y1 O7 95.9(2) 4_545 2_554
O1 Y1 O7 86.6(2) . 2_554
O3 Y1 O14 152.5(3) 3_445 3_455
O9 Y1 O14 86.7(3) 4_545 3_455
O1 Y1 O14 90.1(3) . 3_455
O7 Y1 O14 77.3(2) 2_554 3_455
O3 Y1 O16 76.0(3) 3_445 .
O9 Y1 O16 93.4(3) 4_545 .
O1 Y1 O16 86.2(3) . .
O7 Y1 O16 150.8(2) 2_554 .
O14 Y1 O16 130.9(2) 3_455 .
O3 Y1 O13 148.9(2) 3_445 3_455
O9 Y1 O13 84.5(2) 4_545 3_455
O1 Y1 O13 90.9(2) . 3_455
O7 Y1 O13 133.1(2) 2_554 3_455
O14 Y1 O13 55.9(2) 3_455 3_455
O16 Y1 O13 75.2(2) . 3_455
O3 Y1 C33 171.5(3) 3_445 3_455
O9 Y1 C33 86.0(3) 4_545 3_455
O1 Y1 C33 89.7(3) . 3_455
O7 Y1 C33 104.8(3) 2_554 3_455
O14 Y1 C33 27.6(2) 3_455 3_455
O16 Y1 C33 103.4(3) . 3_455
O13 Y1 C33 28.3(2) 3_455 3_455
O8 Y2 O4 86.9(2) 2_554 3_445
O8 Y2 O2 77.3(3) 2_554 .
O4 Y2 O2 96.5(2) 3_445 .
O8 Y2 O6 97.7(2) 2_554 4_645
O4 Y2 O6 174.6(2) 3_445 4_645
O2 Y2 O6 87.2(2) . 4_645
O8 Y2 O12 151.8(2) 2_554 2
O4 Y2 O12 87.6(3) 3_445 2
O2 Y2 O12 75.9(2) . 2
O6 Y2 O12 89.5(2) 4_645 2
O8 Y2 O17 74.7(3) 2_554 .
O4 Y2 O17 93.6(2) 3_445 .
O2 Y2 O17 149.6(2) . .
O6 Y2 O17 85.0(3) 4_645 .
O12 Y2 O17 133.3(2) 2 .
O8 Y2 O11 150.9(3) 2_554 2
O4 Y2 O11 83.8(3) 3_445 2
O2 Y2 O11 131.1(2) . 2
O6 Y2 O11 90.8(3) 4_645 2
O12 Y2 O11 55.3(2) 2 2
O17 Y2 O11 78.4(2) . 2
O8 Y2 C29 173.8(3) 2_554 2
O4 Y2 C29 86.9(3) 3_445 2
O2 Y2 C29 103.9(3) . 2
O6 Y2 C29 88.4(3) 4_645 2
O12 Y2 C29 28.2(2) 2 2
O17 Y2 C29 105.2(3) . 2
O11 Y2 C29 27.2(2) 2 2
C9 N1 C7 122.9(7) . .
C9 N1 H1A 118.5 . .
C7 N1 H1A 118.5 . .
C16 N2 C17 121.8(8) . .
C16 N2 H2A 119.1 . .
C17 N2 H2A 119.1 . .
C25 N3 C26 126.5(8) . .
C25 N3 H3A 116.7 . .
C26 N3 H3A 116.7 . .
C1 O1 Y1 132.4(6) . .
C1 O2 Y2 174.9(6) . .
C5 O3 Y1 173.5(7) . 3_545
C5 O4 Y2 135.9(6) . 3_545
C20 O6 Y2 133.2(6) . 4_655
C20 O7 Y1 172.2(6) . 2
C23 O8 Y2 169.6(7) . 2
C23 O9 Y1 135.2(6) . 4
C29 O11 Y2 92.3(5) . 2_554
C29 O12 Y2 93.1(5) . 2_554
C33 O13 Y1 90.6(5) . 3
C33 O14 Y1 92.5(5) . 3
O1 C1 O2 124.7(8) . .
O1 C1 C2 117.1(7) . .
O2 C1 C2 118.2(7) . .
C3 C2 C8 120.0 . .
C3 C2 C1 120.3(5) . .
C8 C2 C1 119.7(4) . .
C2 C3 C4 120.0 . .
C2 C3 H3 120.0 . .
C4 C3 H3 120.0 . .
C3 C4 C6 120.0 . .
C3 C4 C5 121.4(5) . .
C6 C4 C5 118.6(5) . .
C7 C6 C4 120.0 . .
C7 C6 H6 120.0 . .
C4 C6 H6 120.0 . .
C6 C7 C8 120.0 . .
C6 C7 N1 119.9(5) . .
C8 C7 N1 120.1(5) . .
C7 C8 C2 120.0 . .
C7 C8 H8 120.0 . .
C2 C8 H8 120.0 . .
O3 C5 O4 123.0(8) . .
O3 C5 C4 118.3(7) . .
O4 C5 C4 118.6(8) . .
O5 C9 N1 121.0(9) . .
O5 C9 C10 123.8(9) . .
N1 C9 C10 115.2(8) . .
C15 C10 C11 120.6(8) . .
C15 C10 C9 122.6(8) . .
C11 C10 C9 116.7(8) . .
C12 C11 C10 120.7(9) . .
C12 C11 H11 119.7 . .
C10 C11 H11 119.7 . .
C11 C12 C13 118.5(8) . .
C11 C12 C25 127.8(9) . .
C13 C12 C25 113.1(9) . .
C14 C13 C12 120.2(8) . .
C14 C13 H13 119.9 . .
C12 C13 H13 119.9 . .
C13 C14 C15 119.9(8) . .
C13 C14 C16 118.2(8) . .
C15 C14 C16 121.9(8) . .
C10 C15 C14 119.6(8) . .
C10 C15 H15A 120.2 . .
C14 C15 H15A 120.2 . .
O10 C16 N2 123.2(9) . .
O10 C16 C14 117.4(9) . .
N2 C16 C14 119.3(9) . .
C18 C17 C24 121.7(9) . .
C18 C17 N2 118.4(9) . .
C24 C17 N2 119.9(9) . .
C17 C18 C19 118.6(9) . .
C17 C18 H18 120.7 . .
C19 C18 H18 120.7 . .
C21 C19 C18 118.9(8) . .
C21 C19 C20 123.4(9) . .
C18 C19 C20 117.6(9) . .
O6 C20 O7 126.8(8) . .
O6 C20 C19 117.5(9) . .
O7 C20 C19 115.5(9) . .
C22 C21 C19 122.3(9) . .
C22 C21 H21 118.8 . .
C19 C21 H21 118.8 . .
C21 C22 C24 118.7(9) . .
C21 C22 C23 123.6(8) . .
C24 C22 C23 117.5(8) . .
O9 C23 O8 125.5(8) . .
O9 C23 C22 117.4(7) . .
O8 C23 C22 117.0(8) . .
C17 C24 C22 119.7(9) . .
C17 C24 H24 120.1 . .
C22 C24 H24 120.1 . .
O15 C25 N3 120.2(10) . .
O15 C25 C12 120.0(10) . .
N3 C25 C12 118.2(9) . .
C27 C26 C32 120.0 . .
C27 C26 N3 117.8(5) . .
C32 C26 N3 122.2(5) . .
C28 C27 C26 120.0 . .
C28 C27 H27 120.0 . .
C26 C27 H27 120.0 . .
C27 C28 C30 120.0 . .
C27 C28 C29 118.1(5) . .
C30 C28 C29 121.7(5) . .
C31 C30 C28 120.0 . .
C31 C30 H30 120.0 . .
C28 C30 H30 120.0 . .
C32 C31 C30 120.0 . .
C32 C31 C33 116.0(5) . .
C30 C31 C33 123.9(5) . .
C31 C32 C26 120.0 . .
C31 C32 H32 120.0 . .
C26 C32 H32 120.0 . .
O11 C29 O12 118.9(8) . .
O11 C29 C28 122.1(8) . .
O12 C29 C28 118.8(7) . .
O11 C29 Y2 60.5(5) . 2_554
O12 C29 Y2 58.7(4) . 2_554
C28 C29 Y2 176.9(6) . 2_554
O14 C33 O13 120.9(8) . .
O14 C33 C31 119.5(8) . .
O13 C33 C31 119.6(7) . .
O14 C33 Y1 59.9(4) . 3
O13 C33 Y1 61.1(4) . 3
C31 C33 Y1 176.5(7) . 3

loop_
_geom_bond_atom_site_label_1
_geom_bond_atom_site_label_2
_geom_bond_distance
_geom_bond_site_symmetry_2
Y1 O3 2.249(6) 3_445
Y1 O9 2.245(6) 4_545
Y1 O1 2.258(6) .
Y1 O7 2.265(6) 2_554
Y1 O14 2.367(6) 3_455
Y1 O16 2.360(6) .
Y1 O13 2.393(6) 3_455
Y1 C33 2.733(9) 3_455
Y2 O8 2.215(7) 2_554
Y2 O4 2.249(7) 3_445
Y2 O2 2.234(6) .
Y2 O6 2.259(6) 4_645
Y2 O12 2.356(6) 2
Y2 O17 2.359(7) .
Y2 O11 2.397(6) 2
Y2 C29 2.751(9) 2
N1 C9 1.339(12) .
N1 C7 1.437(8) .
N1 H1A 0.8600 .
N2 C16 1.331(12) .
N2 C17 1.435(11) .
N2 H2A 0.8600 .
N3 C25 1.295(13) .
N3 C26 1.467(8) .
N3 H3A 0.8600 .
O1 C1 1.268(10) .
O2 C1 1.280(11) .
O3 C5 1.258(11) .
O3 Y1 2.249(6) 3_545
O4 C5 1.247(11) .
O4 Y2 2.249(7) 3_545
O5 C9 1.175(11) .
O6 C20 1.231(11) .
O6 Y2 2.259(6) 4_655
O7 C20 1.271(12) .
O7 Y1 2.265(6) 2
O8 C23 1.272(10) .
O8 Y2 2.215(7) 2
O9 C23 1.246(10) .
O9 Y1 2.245(6) 4
O10 C16 1.265(12) .
O11 C29 1.259(11) .
O11 Y2 2.397(6) 2_554
O12 C29 1.302(11) .
O12 Y2 2.356(6) 2_554
O13 C33 1.297(11) .
O13 Y1 2.393(6) 3
O14 C33 1.269(10) .
O14 Y1 2.367(6) 3
O15 C25 1.332(14) .
C1 C2 1.502(9) .
C2 C3 1.3900 .
C2 C8 1.3900 .
C3 C4 1.3900 .
C3 H3 0.9300 .
C4 C6 1.3900 .
C4 C5 1.464(9) .
C6 C7 1.3900 .
C6 H6 0.9300 .
C7 C8 1.3900 .
C8 H8 0.9300 .
C9 C10 1.484(12) .
C10 C15 1.369(12) .
C10 C11 1.410(12) .
C11 C12 1.346(13) .
C11 H11 0.9300 .
C12 C13 1.450(13) .
C12 C25 1.461(14) .
C13 C14 1.365(13) .
C13 H13 0.9300 .
C14 C15 1.405(12) .
C14 C16 1.479(13) .
C15 H15A 0.9300 .
C17 C18 1.375(13) .
C17 C24 1.338(13) .
C18 C19 1.424(13) .
C18 H18 0.9300 .
C19 C21 1.347(13) .
C19 C20 1.509(11) .
C21 C22 1.358(12) .
C21 H21 0.9300 .
C22 C24 1.417(12) .
C22 C23 1.519(12) .
C24 H24 0.9300 .
C26 C27 1.3900 .
C26 C32 1.3900 .
C27 C28 1.3900 .
C27 H27 0.9300 .
C28 C30 1.3900 .
C28 C29 1.476(10) .
C30 C31 1.3900 .
C30 H30 0.9300 .
C31 C32 1.3900 .
C31 C33 1.481(10) .
C32 H32 0.9300 .
C29 Y2 2.751(9) 2_554
C33 Y1 2.733(9) 3

loop_
_geom_torsion_atom_site_label_1
_geom_torsion_atom_site_label_2
_geom_torsion_atom_site_label_3
_geom_torsion_atom_site_label_4
_geom_torsion
_geom_torsion_site_symmetry_1
_geom_torsion_site_symmetry_4
O3 Y1 O1 C1 -9.2(9) 3_445 .
O9 Y1 O1 C1 151(3) 4_545 .
O7 Y1 O1 C1 -85.8(8) 2_554 .
O14 Y1 O1 C1 -163.0(8) 3_455 .
O16 Y1 O1 C1 65.9(8) . .
O13 Y1 O1 C1 141.1(8) 3_455 .
C33 Y1 O1 C1 169.4(8) 3_455 .
O8 Y2 O2 C1 7(6) 2_554 .
O4 Y2 O2 C1 -78(6) 3_445 .
O6 Y2 O2 C1 106(6) 4_645 .
O12 Y2 O2 C1 -164(6) 2 .
O17 Y2 O2 C1 30(7) . .
O11 Y2 O2 C1 -166(6) 2 .
C29 Y2 O2 C1 -167(6) 2 .
Y1 O1 C1 O2 -13.3(14) . .
Y1 O1 C1 C2 165.2(5) . .
Y2 O2 C1 O1 110(6) . .
Y2 O2 C1 C2 -69(7) . .
O1 C1 C2 C3 -162.6(6) . .
O2 C1 C2 C3 16.0(10) . .
O1 C1 C2 C8 17.6(10) . .
O2 C1 C2 C8 -163.8(6) . .
C8 C2 C3 C4 0.0 . .
C1 C2 C3 C4 -179.8(6) . .
C2 C3 C4 C6 0.0 . .
C2 C3 C4 C5 179.2(7) . .
C3 C4 C6 C7 0.0 . .
C5 C4 C6 C7 -179.2(7) . .
C4 C6 C7 C8 0.0 . .
C4 C6 C7 N1 178.2(7) . .
C9 N1 C7 C6 39.2(11) . .
C9 N1 C7 C8 -142.6(8) . .
C6 C7 C8 C2 0.0 . .
N1 C7 C8 C2 -178.2(7) . .
C3 C2 C8 C7 0.0 . .
C1 C2 C8 C7 179.8(6) . .
Y1 O3 C5 O4 100(5) 3_545 .
Y1 O3 C5 C4 -78(6) 3_545 .
Y2 O4 C5 O3 -11.2(15) 3_545 .
Y2 O4 C5 C4 166.3(6) 3_545 .
C3 C4 C5 O3 18.8(11) . .
C6 C4 C5 O3 -161.9(7) . .
C3 C4 C5 O4 -158.8(6) . .
C6 C4 C5 O4 20.4(10) . .
C7 N1 C9 O5 7.7(17) . .
C7 N1 C9 C10 -169.9(8) . .
O5 C9 C10 C15 -154.8(12) . .
N1 C9 C10 C15 22.7(15) . .
O5 C9 C10 C11 21.2(17) . .
N1 C9 C10 C11 -161.3(10) . .
C15 C10 C11 C12 4.6(17) . .
C9 C10 C11 C12 -171.4(10) . .
C10 C11 C12 C13 -8.5(18) . .
C10 C11 C12 C25 -178.6(12) . .
C11 C12 C13 C14 6.0(18) . .
C25 C12 C13 C14 177.5(12) . .
C12 C13 C14 C15 0.7(18) . .
C12 C13 C14 C16 178.7(11) . .
C11 C10 C15 C14 2.2(16) . .
C9 C10 C15 C14 178.0(10) . .
C13 C14 C15 C10 -4.7(17) . .
C16 C14 C15 C10 177.4(10) . .
C17 N2 C16 O10 2.3(18) . .
C17 N2 C16 C14 -173.6(10) . .
C13 C14 C16 O10 28.5(17) . .
C15 C14 C16 O10 -153.6(11) . .
C13 C14 C16 N2 -155.3(11) . .
C15 C14 C16 N2 22.6(18) . .
C16 N2 C17 C18 -135.1(11) . .
C16 N2 C17 C24 44.8(15) . .
C24 C17 C18 C19 0.1(16) . .
N2 C17 C18 C19 -180.0(9) . .
C17 C18 C19 C21 0.1(14) . .
C17 C18 C19 C20 179.0(9) . .
Y2 O6 C20 O7 -8.2(15) 4_655 .
Y2 O6 C20 C19 166.5(6) 4_655 .
Y1 O7 C20 O6 93(4) 2 .
Y1 O7 C20 C19 -81(4) 2 .
C21 C19 C20 O6 -159.6(9) . .
C18 C19 C20 O6 21.5(13) . .
C21 C19 C20 O7 15.6(14) . .
C18 C19 C20 O7 -163.2(9) . .
C18 C19 C21 C22 0.1(14) . .
C20 C19 C21 C22 -178.7(9) . .
C19 C21 C22 C24 -0.5(14) . .
C19 C21 C22 C23 -175.9(9) . .
Y1 O9 C23 O8 -11.6(15) 4 .
Y1 O9 C23 C22 165.5(6) 4 .
Y2 O8 C23 O9 97(3) 2 .
Y2 O8 C23 C22 -80(3) 2 .
C21 C22 C23 O9 -160.0(9) . .
C24 C22 C23 O9 24.5(13) . .
C21 C22 C23 O8 17.3(13) . .
C24 C22 C23 O8 -158.2(9) . .
C18 C17 C24 C22 -0.5(16) . .
N2 C17 C24 C22 179.6(9) . .
C21 C22 C24 C17 0.7(14) . .
C23 C22 C24 C17 176.4(9) . .
C26 N3 C25 O15 -16(2) . .
C26 N3 C25 C12 178.2(11) . .
C11 C12 C25 O15 -151.6(13) . .
C13 C12 C25 O15 37.8(18) . .
C11 C12 C25 N3 14(2) . .
C13 C12 C25 N3 -156.7(12) . .
C25 N3 C26 C27 159.9(11) . .
C25 N3 C26 C32 -19.1(16) . .
C32 C26 C27 C28 0.0 . .
N3 C26 C27 C28 -178.9(8) . .
C26 C27 C28 C30 0.0 . .
C26 C27 C28 C29 -175.3(7) . .
C27 C28 C30 C31 0.0 . .
C29 C28 C30 C31 175.1(7) . .
C28 C30 C31 C32 0.0 . .
C28 C30 C31 C33 175.6(7) . .
C30 C31 C32 C26 0.0 . .
C33 C31 C32 C26 -175.9(7) . .
C27 C26 C32 C31 0.0 . .
N3 C26 C32 C31 178.9(8) . .
Y2 O11 C29 O12 6.7(10) 2_554 .
Y2 O11 C29 C28 -178.1(8) 2_554 .
Y2 O12 C29 O11 -6.8(10) 2_554 .
Y2 O12 C29 C28 177.9(8) 2_554 .
C27 C28 C29 O11 165.0(8) . .
C30 C28 C29 O11 -10.2(13) . .
C27 C28 C29 O12 -19.8(11) . .
C30 C28 C29 O12 165.0(7) . .
C27 C28 C29 Y2 17(12) . 2_554
C30 C28 C29 Y2 -158(12) . 2_554
Y1 O14 C33 O13 -3.5(10) 3 .
Y1 O14 C33 C31 176.0(8) 3 .
Y1 O13 C33 O14 3.4(10) 3 .
Y1 O13 C33 C31 -176.0(8) 3 .
C32 C31 C33 O14 -18.3(11) . .
C30 C31 C33 O14 166.0(7) . .
C32 C31 C33 O13 161.2(7) . .
C30 C31 C33 O13 -14.6(12) . .
C32 C31 C33 Y1 61(10) . 3
C30 C31 C33 Y1 -115(10) . 3

loop_
_platon_squeeze_void_nr
_platon_squeeze_void_average_x
_platon_squeeze_void_average_y
_platon_squeeze_void_average_z
_platon_squeeze_void_volume
_platon_squeeze_void_count_electrons
_platon_squeeze_void_content
1 0.026 -0.077 0.377 3509 1302 ' '
